data_1548206
loop_
_publ_author_name
'Masanori Wakizaka'
'Takeshi Matsumoto'
'Ryota Tanaka'
'Ho-Chol Chang'

_publ_section_title
;
 Dehydrogenation of anhydrous methanol at room temperature by
 o-aminophenol-based photocatalysts
;
_journal_name_full 'Nature Communicatons'
_journal_page_first 12333
_journal_paper_doi 10.1038/ncomms12333
_journal_volume 7
_journal_year 2016
_chemical_formula_moiety 'C14 H20 Fe N2 O4'
_chemical_formula_sum 'C14 H20 Fe N2 O4'
_chemical_formula_weight 336.17
_space_group_IT_number 14
_symmetry_cell_setting monoclinic
_symmetry_Int_Tables_number 14
_symmetry_space_group_name_Hall '-P 2ybc'
_symmetry_space_group_name_H-M 'P 1 21/c 1'
_atom_sites_solution_hydrogens geom
_atom_sites_solution_primary direct
_atom_sites_solution_secondary difmap
_cell_angle_alpha 90.0000
_cell_angle_beta 100.396(16)
_cell_angle_gamma 90.0000
_cell_formula_units_Z 2
_cell_length_a 8.889(9)
_cell_length_b 5.114(5)
_cell_length_c 16.291(15)
_cell_measurement_reflns_used 2791
_cell_measurement_temperature 93
_cell_measurement_theta_max 31.11
_cell_measurement_theta_min 3.75
_cell_volume 728.4(12)
_computing_cell_refinement CrystalClear
_computing_data_collection 'CrystalClear (Rigaku Inc., 2008)'
_computing_data_reduction CrystalClear
_computing_molecular_graphics 'CrystalStructure 4.0'
_computing_publication_material 'CrystalStructure 4.0 (Rigaku, 2010)'
_computing_structure_refinement 'SHELXL97 (Sheldrick, 2008)'
_computing_structure_solution 'SIR2004 (Burla, et al., 2005)'
_diffrn_ambient_temperature 93
_diffrn_detector_area_resol_mean 7.111
_diffrn_measured_fraction_theta_full 0.965
_diffrn_measured_fraction_theta_max 0.965
_diffrn_measurement_device_type 'Rigaku Saturn724'
_diffrn_measurement_method \w
_diffrn_radiation_type 'Mo K\a'
_diffrn_radiation_wavelength 0.71075
_diffrn_reflns_av_R_equivalents 0.0468
_diffrn_reflns_limit_h_max 11
_diffrn_reflns_limit_h_min -11
_diffrn_reflns_limit_k_max 4
_diffrn_reflns_limit_k_min -6
_diffrn_reflns_limit_l_max 20
_diffrn_reflns_limit_l_min -20
_diffrn_reflns_number 3873
_diffrn_reflns_theta_full 27.44
_diffrn_reflns_theta_max 27.45
_diffrn_standards_interval_count .
_diffrn_standards_number 0
_exptl_absorpt_coefficient_mu 1.051
_exptl_absorpt_correction_T_max 0.872
_exptl_absorpt_correction_T_min 0.645
_exptl_absorpt_correction_type multi-scan
_exptl_absorpt_process_details 'REQAB (Rigaku, 1998)'
_exptl_crystal_colour colorless
_exptl_crystal_density_diffrn 1.533
_exptl_crystal_density_method 'not measured'
_exptl_crystal_description prism
_exptl_crystal_F_000 352.00
_exptl_crystal_size_max 0.400
_exptl_crystal_size_mid 0.190
_exptl_crystal_size_min 0.130
_refine_diff_density_max 0.490
_refine_diff_density_min -0.840
_refine_ls_extinction_method none
_refine_ls_goodness_of_fit_ref 1.194
_refine_ls_hydrogen_treatment constr
_refine_ls_number_parameters 97
_refine_ls_number_reflns 1604
_refine_ls_number_restraints 0
_refine_ls_R_factor_gt 0.0576
_refine_ls_shift/su_max 0.000
_refine_ls_structure_factor_coef Fsqd
_refine_ls_weighting_details 'w = 1/[\s^2^(Fo^2^)+(0.0724P)^2^+0.0244P] where P=(Fo^2^+2Fc^2^)/3'
_refine_ls_weighting_scheme calc
_refine_ls_wR_factor_ref 0.1559
_reflns_number_gt 1289
_reflns_number_total 1604
_reflns_threshold_expression F^2^>2.0\s(F^2^)
_cod_data_source_file ncomms12333-s2.cif
_cod_data_source_block tanaka_20140515_ex73_Feap
_cod_database_code 1548206

loop_
_symmetry_equiv_pos_site_id
_symmetry_equiv_pos_as_xyz
1 +X,+Y,+Z
2 -X,1/2+Y,1/2-Z
3 -X,-Y,-Z
4 +X,1/2-Y,1/2+Z

loop_
_atom_site_label
_atom_site_type_symbol
_atom_site_fract_x
_atom_site_fract_y
_atom_site_fract_z
_atom_site_U_iso_or_equiv
_atom_site_adp_type
_atom_site_occupancy
_atom_site_symmetry_multiplicity
_atom_site_calc_flag
_atom_site_refinement_flags
_atom_site_disorder_assembly
_atom_site_disorder_group
Fe1 Fe 1.0000 0.0000 1.0000 0.0100(3) Uani 1.0 2 d . . .
O1 O 1.1579(3) 0.2698(5) 1.05353(16) 0.0119(6) Uani 1.0 4 d . . .
O2 O 0.8194(3) 0.2808(5) 1.02162(17) 0.0142(6) Uani 1.0 4 d . . .
N1 N 1.0313(4) -0.1325(6) 1.1314(2) 0.0118(7) Uani 1.0 4 d . . .
C1 C 1.2052(4) 0.2401(7) 1.1360(3) 0.0095(7) Uani 1.0 4 d . . .
C2 C 1.1449(4) 0.0389(7) 1.1804(3) 0.0110(8) Uani 1.0 4 d . . .
C3 C 1.1927(5) 0.0081(7) 1.2656(3) 0.0148(8) Uani 1.0 4 d . . .
C4 C 1.3010(5) 0.1742(7) 1.3106(3) 0.0148(8) Uani 1.0 4 d . . .
C5 C 1.3626(5) 0.3755(7) 1.2678(3) 0.0151(8) Uani 1.0 4 d . . .
C6 C 1.3150(4) 0.4052(7) 1.1820(3) 0.0125(8) Uani 1.0 4 d . . .
C7 C 0.6621(4) 0.1974(8) 1.0132(3) 0.0150(8) Uani 1.0 4 d . . .
H1A H 0.9333 -0.1219 1.1519 0.0141 Uiso 1.0 4 calc R . .
H1B H 1.0672 -0.3160 1.1359 0.0141 Uiso 1.0 4 calc R . .
H3 H 1.1506 -0.1289 1.2937 0.0178 Uiso 1.0 4 calc R . .
H4 H 1.3329 0.1523 1.3690 0.0178 Uiso 1.0 4 calc R . .
H5 H 1.4367 0.4912 1.2975 0.0181 Uiso 1.0 4 calc R . .
H6 H 1.3582 0.5411 1.1539 0.0150 Uiso 1.0 4 calc R . .
H7A H 0.6550 0.0100 1.0005 0.0180 Uiso 1.0 4 calc R . .
H7B H 0.5990 0.2952 0.9679 0.0180 Uiso 1.0 4 calc R . .
H7C H 0.6256 0.2303 1.0655 0.0180 Uiso 1.0 4 calc R . .

loop_
_atom_site_aniso_label
_atom_site_aniso_U_11
_atom_site_aniso_U_22
_atom_site_aniso_U_33
_atom_site_aniso_U_12
_atom_site_aniso_U_13
_atom_site_aniso_U_23
Fe1 0.0095(4) 0.0084(4) 0.0114(5) -0.0023(3) -0.0003(3) 0.0003(3)
O1 0.0163(14) 0.0093(12) 0.0090(14) -0.0025(10) -0.0006(11) 0.0019(10)
O2 0.0119(14) 0.0122(12) 0.0182(15) -0.0008(10) 0.0022(11) 0.0036(11)
N1 0.0105(16) 0.0095(14) 0.0145(17) -0.0045(12) 0.0002(13) 0.0004(13)
C1 0.0099(17) 0.0074(15) 0.0108(18) 0.0023(13) 0.0009(14) -0.0014(14)
C2 0.0089(17) 0.0081(16) 0.0150(19) -0.0001(13) -0.0005(14) -0.0006(14)
C3 0.0149(18) 0.0133(17) 0.017(2) 0.0025(16) 0.0046(16) 0.0009(16)
C4 0.019(2) 0.0176(18) 0.0082(19) 0.0024(16) 0.0023(15) -0.0019(14)
C5 0.0151(19) 0.0143(17) 0.015(2) 0.0011(15) 0.0004(16) -0.0047(15)
C6 0.0118(18) 0.0088(16) 0.017(2) -0.0016(14) 0.0021(16) 0.0004(15)
C7 0.0117(18) 0.0168(17) 0.017(2) -0.0004(14) 0.0034(16) 0.0035(15)

loop_
_atom_type_symbol
_atom_type_description
_atom_type_scat_dispersion_real
_atom_type_scat_dispersion_imag
_atom_type_scat_source
C C 0.0033 0.0016
;
International Tables for Crystallography
(1992, Vol. C, Tables 4.2.6.8 and 6.1.1.4)
;
H H 0.0000 0.0000
;
International Tables for Crystallography
(1992, Vol. C, Table 6.1.1.4)
;
N N 0.0061 0.0033
;
International Tables for Crystallography
(1992, Vol. C, Tables 4.2.6.8 and 6.1.1.4)
;
O O 0.0106 0.0060
;
International Tables for Crystallography
(1992, Vol. C, Tables 4.2.6.8 and 6.1.1.4)
;
Fe Fe 0.3463 0.8444
;
International Tables for Crystallography
(1992, Vol. C, Tables 4.2.6.8 and 6.1.1.4)
;

loop_
_geom_angle_atom_site_label_1
_geom_angle_atom_site_label_2
_geom_angle_atom_site_label_3
_geom_angle
_geom_angle_publ_flag
_geom_angle_site_symmetry_1
_geom_angle_site_symmetry_2
_geom_angle_site_symmetry_3
O1 Fe1 O1 180.00(15) yes . . 3_757
O1 Fe1 O2 87.49(12) yes . . .
O1 Fe1 O2 92.51(12) yes . . 3_757
O1 Fe1 N1 80.65(11) yes . . .
O1 Fe1 N1 99.35(11) yes . . 3_757
O1 Fe1 O2 92.51(12) yes 3_757 . .
O1 Fe1 O2 87.49(12) yes 3_757 . 3_757
O1 Fe1 N1 99.35(11) yes 3_757 . .
O1 Fe1 N1 80.65(11) yes 3_757 . 3_757
O2 Fe1 O2 180.00(14) yes . . 3_757
O2 Fe1 N1 90.74(11) yes . . .
O2 Fe1 N1 89.26(11) yes . . 3_757
O2 Fe1 N1 89.26(11) yes 3_757 . .
O2 Fe1 N1 90.74(11) yes 3_757 . 3_757
N1 Fe1 N1 180.00(16) yes . . 3_757
Fe1 O1 C1 114.6(2) yes . . .
Fe1 O2 C7 120.5(3) yes . . .
Fe1 N1 C2 107.4(3) yes . . .
O1 C1 C2 120.9(3) yes . . .
O1 C1 C6 122.0(4) yes . . .
C2 C1 C6 117.1(4) yes . . .
N1 C2 C1 116.4(4) yes . . .
N1 C2 C3 122.4(4) yes . . .
C1 C2 C3 121.2(4) yes . . .
C2 C3 C4 121.1(4) yes . . .
C3 C4 C5 118.7(4) yes . . .
C4 C5 C6 120.1(4) yes . . .
C1 C6 C5 121.8(4) yes . . .
Fe1 N1 H1A 110.241 no . . .
Fe1 N1 H1B 110.230 no . . .
C2 N1 H1A 110.240 no . . .
C2 N1 H1B 110.237 no . . .
H1A N1 H1B 108.522 no . . .
C2 C3 H3 119.445 no . . .
C4 C3 H3 119.449 no . . .
C3 C4 H4 120.637 no . . .
C5 C4 H4 120.649 no . . .
C4 C5 H5 119.966 no . . .
C6 C5 H5 119.977 no . . .
C1 C6 H6 119.105 no . . .
C5 C6 H6 119.100 no . . .
O2 C7 H7A 109.467 no . . .
O2 C7 H7B 109.465 no . . .
O2 C7 H7C 109.470 no . . .
H7A C7 H7B 109.472 no . . .
H7A C7 H7C 109.473 no . . .
H7B C7 H7C 109.480 no . . .

loop_
_geom_bond_atom_site_label_1
_geom_bond_atom_site_label_2
_geom_bond_distance
_geom_bond_publ_flag
_geom_bond_site_symmetry_1
_geom_bond_site_symmetry_2
Fe1 O1 2.047(3) yes . .
Fe1 O1 2.047(3) yes . 3_757
Fe1 O2 2.229(3) yes . .
Fe1 O2 2.229(3) yes . 3_757
Fe1 N1 2.214(4) yes . .
Fe1 N1 2.214(4) yes . 3_757
O1 C1 1.342(5) yes . .
O2 C7 1.444(5) yes . .
N1 C2 1.461(5) yes . .
C1 C2 1.417(6) yes . .
C1 C6 1.401(5) yes . .
C2 C3 1.386(6) yes . .
C3 C4 1.390(5) yes . .
C4 C5 1.408(6) yes . .
C5 C6 1.394(6) yes . .
N1 H1A 0.990 no . .
N1 H1B 0.990 no . .
C3 H3 0.950 no . .
C4 H4 0.950 no . .
C5 H5 0.950 no . .
C6 H6 0.950 no . .
C7 H7A 0.980 no . .
C7 H7B 0.980 no . .
C7 H7C 0.980 no . .

loop_
_geom_contact_atom_site_label_1
_geom_contact_atom_site_label_2
_geom_contact_distance
_geom_contact_publ_flag
_geom_contact_site_symmetry_1
_geom_contact_site_symmetry_2
Fe1 C1 2.879(4) no . 3_757
Fe1 C2 2.994(5) no . 3_757
Fe1 C7 3.212(5) no . 3_757
O1 C7 3.175(5) no . 3_757
C1 C4 2.837(6) no . .
C2 C5 2.782(6) no . .
C3 C6 2.774(6) no . .
O1 O2 2.629(4) no . 3_767
O1 N1 3.568(5) no . 1_565
O1 C7 3.434(5) no . 3_767
O2 O1 2.629(4) no . 3_767
O2 C1 3.527(5) no . 3_767
N1 O1 3.568(5) no . 1_545
N1 C1 3.557(6) no . 1_545
N1 C3 3.372(6) no . 2_747
N1 C4 3.407(6) no . 2_747
N1 C6 3.447(5) no . 1_545
C1 O2 3.527(5) no . 3_767
C1 N1 3.557(6) no . 1_565
C2 C6 3.574(6) no . 1_545
C3 N1 3.372(6) no . 2_757
C3 C5 3.568(6) no . 1_545
C4 N1 3.407(6) no . 2_757
C5 C3 3.568(6) no . 1_565
C6 N1 3.447(5) no . 1_565
C6 C2 3.574(6) no . 1_565
C7 O1 3.434(5) no . 3_767
C7 C7 3.481(6) no . 3_657
Fe1 H1A 2.7197 no . 3_757
Fe1 H1B 2.7196 no . 3_757
Fe1 H7A 3.0684 no . .
Fe1 H7A 3.0684 no . 3_757
O1 H1A 3.4238 no . .
O1 H1A 3.3845 no . 3_757
O1 H1B 3.4379 no . .
O1 H1B 3.3700 no . 3_757
O1 H6 2.5922 no . .
O1 H7A 2.4733 no . 3_757
O2 H1A 2.9998 no . .
O2 H1B 2.9278 no . 3_757
N1 H3 2.6666 no . .
C1 H1A 3.0925 no . .
C1 H1B 3.0972 no . .
C1 H3 3.2935 no . .
C1 H5 3.2938 no . .
C1 H7A 3.0195 no . 3_757
C2 H4 3.2742 no . .
C2 H6 3.2661 no . .
C3 H1A 2.7649 no . .
C3 H1B 2.7572 no . .
C3 H5 3.2670 no . .
C4 H6 3.2797 no . .
C5 H3 3.2665 no . .
C6 H4 3.2872 no . .
C7 H1A 3.4086 no . .
H1A H3 2.7311 no . .
H1A H7A 3.2344 no . .
H1A H7C 3.3637 no . .
H1B H3 2.7177 no . .
H3 H4 2.3408 no . .
H4 H5 2.3670 no . .
H5 H6 2.3304 no . .
O1 H1B 2.7068 no . 1_565
O1 H7B 3.1642 no . 3_767
O2 H1B 3.3304 no . 1_565
O2 H3 3.0073 no . 2_757
O2 H4 3.0797 no . 2_757
O2 H6 3.1417 no . 3_767
N1 H3 3.3559 no . 2_747
N1 H3 3.3839 no . 2_757
N1 H4 3.4182 no . 2_747
N1 H6 3.3132 no . 1_545
C1 H1B 2.5804 no . 1_565
C1 H5 3.4171 no . 2_847
C1 H7B 3.5501 no . 3_767
C2 H1A 3.4121 no . 2_757
C2 H1B 3.4209 no . 1_565
C2 H3 3.2200 no . 2_757
C2 H6 3.2485 no . 1_545
C3 H1A 2.6801 no . 2_757
C3 H1B 3.1712 no . 2_757
C3 H3 3.5537 no . 2_757
C3 H5 3.3994 no . 1_545
C3 H6 3.4844 no . 1_545
C3 H7C 3.2547 no . 2_747
C4 H1A 2.5015 no . 2_757
C4 H1B 3.5362 no . 2_757
C4 H5 3.2996 no . 2_847
C4 H6 3.0565 no . 2_847
C4 H7A 3.4853 no . 2_757
C4 H7B 3.3405 no . 4_655
C4 H7C 3.0296 no . 2_747
C4 H7C 3.4801 no . 2_757
C5 H1A 3.1417 no . 2_757
C5 H1B 3.4587 no . 1_565
C5 H3 3.2312 no . 1_565
C5 H5 2.9762 no . 2_847
C5 H6 3.0931 no . 2_847
C5 H7C 3.2513 no . 2_757
C6 H1B 2.6174 no . 1_565
C6 H3 3.4765 no . 1_565
C6 H5 3.0326 no . 2_847
C6 H7B 3.0931 no . 3_767
C7 H3 3.4005 no . 2_757
C7 H4 3.3798 no . 2_747
C7 H4 3.0109 no . 2_757
C7 H4 3.4914 no . 4_454
C7 H5 3.5178 no . 2_747
C7 H6 3.0097 no . 3_767
C7 H7A 2.9821 no . 3_657
C7 H7B 3.4765 no . 3_657
C7 H7B 3.5315 no . 3_667
C7 H7C 3.4329 no . 3_657
H1A C2 3.4121 no . 2_747
H1A C3 2.6801 no . 2_747
H1A C4 2.5015 no . 2_747
H1A C5 3.1417 no . 2_747
H1A H3 2.8810 no . 2_747
H1A H3 2.8170 no . 2_757
H1A H4 2.5993 no . 2_747
H1A H5 3.5790 no . 2_747
H1B O1 2.7068 no . 1_545
H1B O2 3.3304 no . 1_545
H1B C1 2.5804 no . 1_545
H1B C2 3.4209 no . 1_545
H1B C3 3.1712 no . 2_747
H1B C4 3.5362 no . 2_747
H1B C5 3.4587 no . 1_545
H1B C6 2.6174 no . 1_545
H1B H3 2.9021 no . 2_747
H1B H4 3.5464 no . 2_747
H1B H6 2.6523 no . 1_545
H3 O2 3.0073 no . 2_747
H3 N1 3.3839 no . 2_747
H3 N1 3.3559 no . 2_757
H3 C2 3.2200 no . 2_747
H3 C3 3.5537 no . 2_747
H3 C5 3.2312 no . 1_545
H3 C6 3.4765 no . 1_545
H3 C7 3.4005 no . 2_747
H3 H1A 2.8170 no . 2_747
H3 H1A 2.8810 no . 2_757
H3 H1B 2.9021 no . 2_757
H3 H5 3.1921 no . 1_545
H3 H6 3.5991 no . 1_545
H3 H7C 2.8434 no . 2_747
H4 O2 3.0797 no . 2_747
H4 N1 3.4182 no . 2_757
H4 C7 3.0109 no . 2_747
H4 C7 3.3798 no . 2_757
H4 C7 3.4914 no . 4_655
H4 H1A 2.5993 no . 2_757
H4 H1B 3.5464 no . 2_757
H4 H6 2.8940 no . 2_847
H4 H7A 2.7924 no . 2_757
H4 H7B 3.1906 no . 2_747
H4 H7B 2.6242 no . 4_655
H4 H7C 2.4061 no . 2_747
H4 H7C 3.1410 no . 2_757
H5 C1 3.4171 no . 2_857
H5 C3 3.3994 no . 1_565
H5 C4 3.2996 no . 2_857
H5 C5 2.9762 no . 2_857
H5 C6 3.0326 no . 2_857
H5 C7 3.5178 no . 2_757
H5 H1A 3.5790 no . 2_757
H5 H3 3.1921 no . 1_565
H5 H5 3.2899 no . 2_847
H5 H5 3.2899 no . 2_857
H5 H6 2.9543 no . 2_847
H5 H6 3.3671 no . 2_857
H5 H7A 3.5328 no . 2_757
H5 H7A 3.5190 no . 4_655
H5 H7B 3.2387 no . 4_655
H5 H7C 2.6885 no . 2_757
H6 O2 3.1417 no . 3_767
H6 N1 3.3132 no . 1_565
H6 C2 3.2485 no . 1_565
H6 C3 3.4844 no . 1_565
H6 C4 3.0565 no . 2_857
H6 C5 3.0931 no . 2_857
H6 C7 3.0097 no . 3_767
H6 H1B 2.6523 no . 1_565
H6 H3 3.5991 no . 1_565
H6 H4 2.8940 no . 2_857
H6 H5 3.3671 no . 2_847
H6 H5 2.9543 no . 2_857
H6 H7A 3.3916 no . 3_767
H6 H7B 2.2488 no . 3_767
H6 H7C 3.3893 no . 1_655
H7A C4 3.4853 no . 2_747
H7A C7 2.9821 no . 3_657
H7A H4 2.7924 no . 2_747
H7A H5 3.5328 no . 2_747
H7A H5 3.5190 no . 4_454
H7A H6 3.3916 no . 3_767
H7A H7A 2.7548 no . 3_657
H7A H7B 2.8672 no . 3_657
H7A H7C 2.8142 no . 3_657
H7B O1 3.1642 no . 3_767
H7B C1 3.5501 no . 3_767
H7B C4 3.3405 no . 4_454
H7B C6 3.0931 no . 3_767
H7B C7 3.4765 no . 3_657
H7B C7 3.5315 no . 3_667
H7B H4 3.1906 no . 2_757
H7B H4 2.6242 no . 4_454
H7B H5 3.2387 no . 4_454
H7B H6 2.2488 no . 3_767
H7B H7A 2.8672 no . 3_657
H7B H7B 3.0402 no . 3_667
H7B H7C 3.3335 no . 3_657
H7B H7C 3.1271 no . 3_667
H7C C3 3.2547 no . 2_757
H7C C4 3.4801 no . 2_747
H7C C4 3.0296 no . 2_757
H7C C5 3.2513 no . 2_747
H7C C7 3.4329 no . 3_657
H7C H3 2.8434 no . 2_757
H7C H4 3.1410 no . 2_747
H7C H4 2.4061 no . 2_757
H7C H5 2.6885 no . 2_747
H7C H6 3.3893 no . 1_455
H7C H7A 2.8142 no . 3_657
H7C H7B 3.3335 no . 3_657
H7C H7B 3.1271 no . 3_667

loop_
_geom_torsion_atom_site_label_1
_geom_torsion_atom_site_label_2
_geom_torsion_atom_site_label_3
_geom_torsion_atom_site_label_4
_geom_torsion
_geom_torsion_publ_flag
_geom_torsion_site_symmetry_1
_geom_torsion_site_symmetry_2
_geom_torsion_site_symmetry_3
_geom_torsion_site_symmetry_4
O1 Fe1 O2 C7 -166.99(19) no . . . .
O2 Fe1 O1 C1 92.41(18) no . . . .
O1 Fe1 O2 C7 -13.01(19) no . . 3_757 3_757
O2 Fe1 O1 C1 -87.59(18) no 3_757 . . .
O1 Fe1 N1 C2 -0.86(16) no . . . .
N1 Fe1 O1 C1 1.24(17) no . . . .
O1 Fe1 N1 C2 -179.14(16) no . . 3_757 3_757
N1 Fe1 O1 C1 -178.76(17) no 3_757 . . .
O1 Fe1 O2 C7 13.01(19) no 3_757 . . .
O2 Fe1 O1 C1 87.59(18) no . . 3_757 3_757
O1 Fe1 O2 C7 166.99(19) no 3_757 . 3_757 3_757
O2 Fe1 O1 C1 -92.41(18) no 3_757 . 3_757 3_757
O1 Fe1 N1 C2 179.14(16) no 3_757 . . .
N1 Fe1 O1 C1 178.76(17) no . . 3_757 3_757
O1 Fe1 N1 C2 0.86(16) no 3_757 . 3_757 3_757
N1 Fe1 O1 C1 -1.24(17) no 3_757 . 3_757 3_757
O2 Fe1 N1 C2 -88.20(18) no . . . .
N1 Fe1 O2 C7 -86.38(19) no . . . .
O2 Fe1 N1 C2 -91.80(18) no . . 3_757 3_757
N1 Fe1 O2 C7 93.62(19) no 3_757 . . .
O2 Fe1 N1 C2 91.80(18) no 3_757 . . .
N1 Fe1 O2 C7 -93.62(19) no . . 3_757 3_757
O2 Fe1 N1 C2 88.20(18) no 3_757 . 3_757 3_757
N1 Fe1 O2 C7 86.38(19) no 3_757 . 3_757 3_757
Fe1 O1 C1 C2 -1.5(4) no . . . .
Fe1 O1 C1 C6 178.8(2) no . . . .
Fe1 N1 C2 C1 0.4(4) no . . . .
Fe1 N1 C2 C3 -179.3(3) no . . . .
O1 C1 C2 N1 0.6(5) no . . . .
O1 C1 C2 C3 -179.6(3) no . . . .
O1 C1 C6 C5 179.2(3) no . . . .
C2 C1 C6 C5 -0.5(5) no . . . .
C6 C1 C2 N1 -179.6(3) no . . . .
C6 C1 C2 C3 0.1(5) no . . . .
N1 C2 C3 C4 180.0(3) no . . . .
C1 C2 C3 C4 0.2(6) no . . . .
C2 C3 C4 C5 -0.3(6) no . . . .
C3 C4 C5 C6 -0.1(6) no . . . .
C4 C5 C6 C1 0.5(6) no . . . .
